data_1561664
loop_
_publ_author_name
'Mao, Yuanlv'
'Fang, Yuqiang'
'Pan, Jie'
'Wang, Dong'
'Bu, Kejun'
'Che, Xiangli'
'Zhao, Wei'
'Huang, Fuqiang'

_publ_section_title
;
 Synthesis, crystal structures and physical properties of A(H2O) MoS2
 (A&#x00A0;=&#x00A0;K, Rb, Cs)
;
_journal_name_full 'Journal of Solid State Chemistry'
_journal_page_first 120937
_journal_paper_doi 10.1016/j.jssc.2019.120937
_journal_volume 279
_journal_year 2019
_chemical_formula_sum 'Cs0.12 H1.02 Mo O0.51 S2'
_chemical_formula_weight 185.20
_space_group_crystal_system monoclinic
_space_group_IT_number 11
_space_group_name_Hall '-P 2yb'
_space_group_name_H-M_alt 'P 1 21/m 1'
_atom_sites_solution_hydrogens .
_cell_angle_alpha 90
_cell_angle_beta 99.497(19)
_cell_angle_gamma 90
_cell_formula_units_Z 2
_cell_length_a 5.7338(17)
_cell_length_b 3.2511(10)
_cell_length_c 9.519(7)
_cell_measurement_reflns_used 1955
_cell_measurement_temperature 298(2)
_cell_measurement_theta_max 15
_cell_measurement_theta_min 7
_cell_volume 175.01(15)
_computing_structure_refinement 'SHELXL-2014/7 (Sheldrick, 2014)'
_diffrn_ambient_temperature 298(2)
_diffrn_measured_fraction_theta_full 0.984
_diffrn_measured_fraction_theta_max 0.984
_diffrn_measurement_device_type 'CCD area detector'
_diffrn_measurement_method 'phi and omega scans'
_diffrn_radiation_type MoK\a
_diffrn_radiation_wavelength 0.71073
_diffrn_reflns_av_R_equivalents 0.0185
_diffrn_reflns_av_unetI/netI 0.0126
_diffrn_reflns_Laue_measured_fraction_full 0.984
_diffrn_reflns_Laue_measured_fraction_max 0.984
_diffrn_reflns_limit_h_max 6
_diffrn_reflns_limit_h_min -6
_diffrn_reflns_limit_k_max 3
_diffrn_reflns_limit_k_min -3
_diffrn_reflns_limit_l_max 11
_diffrn_reflns_limit_l_min -10
_diffrn_reflns_number 1955
_diffrn_reflns_point_group_measured_fraction_full 0.984
_diffrn_reflns_point_group_measured_fraction_max 0.984
_diffrn_reflns_theta_full 24.969
_diffrn_reflns_theta_max 24.969
_diffrn_reflns_theta_min 3.603
_exptl_absorpt_coefficient_mu 5.896
_exptl_absorpt_correction_type multi-scan
_exptl_crystal_colour black
_exptl_crystal_density_diffrn 3.514
_exptl_crystal_description plate
_exptl_crystal_F_000 171
_exptl_crystal_size_max 0.050
_exptl_crystal_size_mid 0.030
_exptl_crystal_size_min 0.020
_exptl_transmission_factor_max 0.889
_exptl_transmission_factor_min 0.809
_refine_diff_density_max 1.711
_refine_diff_density_min -0.597
_refine_diff_density_rms 0.234
_refine_ls_extinction_coef .
_refine_ls_extinction_method none
_refine_ls_goodness_of_fit_ref 1.150
_refine_ls_hydrogen_treatment undef
_refine_ls_matrix_type full
_refine_ls_number_parameters 33
_refine_ls_number_reflns 358
_refine_ls_number_restraints 1
_refine_ls_restrained_S_all 1.148
_refine_ls_R_factor_all 0.0345
_refine_ls_R_factor_gt 0.0336
_refine_ls_shift/su_max 0.000
_refine_ls_shift/su_mean 0.000
_refine_ls_structure_factor_coef Fsqd
_refine_ls_weighting_details 'w=1/[\s^2^(Fo^2^)+(0.0776P)^2^+0.8980P] where P=(Fo^2^+2Fc^2^)/3'
_refine_ls_weighting_scheme calc
_refine_ls_wR_factor_gt 0.1112
_refine_ls_wR_factor_ref 0.1120
_reflns_Friedel_coverage 0.000
_reflns_Friedel_fraction_full .
_reflns_Friedel_fraction_max .
_reflns_number_gt 341
_reflns_number_total 358
_reflns_threshold_expression 'I > 2\s(I)'
_cod_data_source_file JSSC-2019-279-120937.cif
_cod_data_source_block Cs
_cod_original_sg_symbol_H-M 'P 21/m'
_cod_database_code 1561664
_shelx_space_group_comment
;
The symmetry employed for this shelxl refinement is uniquely defined
by the following loop, which should always be used as a source of
symmetry information in preference to the above space-group names.
They are only intended as comments.
;
_shelx_estimated_absorpt_t_min 0.757
_shelx_estimated_absorpt_t_max 0.891

loop_
_space_group_symop_operation_xyz
'x, y, z'
'-x, y+1/2, -z'
'-x, -y, -z'
'x, -y-1/2, z'

loop_
_atom_site_label
_atom_site_type_symbol
_atom_site_fract_x
_atom_site_fract_y
_atom_site_fract_z
_atom_site_U_iso_or_equiv
_atom_site_adp_type
_atom_site_occupancy
_atom_site_site_symmetry_order
_atom_site_calc_flag
_atom_site_refinement_flags_posn
_atom_site_refinement_flags_adp
_atom_site_refinement_flags_occupancy
_atom_site_disorder_assembly
_atom_site_disorder_group
Mo Mo 0.30077(13) 0.7500 0.99387(8) 0.0275(4) Uani 1 2 d S T P . .
Cs1 Cs 0.270(8) 0.7500 1.4617(19) 0.079(8) Uani 0.050(3) 2 d S T P A 1
Cs2 Cs 0.128(3) 0.7500 1.4763(14) 0.054(4) Uani 0.070(3) 2 d S T P A 2
S1 S 0.1218(4) 0.2500 1.1399(3) 0.0280(6) Uani 1 2 d S T P A .
S2 S 0.6374(4) 0.7500 1.1817(3) 0.0288(6) Uani 1 2 d S T P A .

loop_
_atom_site_aniso_label
_atom_site_aniso_U_11
_atom_site_aniso_U_22
_atom_site_aniso_U_33
_atom_site_aniso_U_23
_atom_site_aniso_U_13
_atom_site_aniso_U_12
Mo 0.0218(6) 0.0283(6) 0.0326(6) 0.000 0.0049(4) 0.000
Cs1 0.13(3) 0.092(16) 0.014(7) 0.000 0.002(11) 0.000
Cs2 0.062(9) 0.071(8) 0.022(6) 0.000 -0.012(6) 0.000
S1 0.0252(12) 0.0250(13) 0.0340(13) 0.000 0.0053(9) 0.000
S2 0.0262(13) 0.0255(13) 0.0349(13) 0.000 0.0052(10) 0.000

loop_
_atom_type_symbol
_atom_type_description
_atom_type_scat_dispersion_real
_atom_type_scat_dispersion_imag
_atom_type_scat_source
Cs Cs -0.3680 2.1192 'International Tables Vol C Tables 4.2.6.8 and 6.1.1.4'
Mo Mo -1.6832 0.6857 'International Tables Vol C Tables 4.2.6.8 and 6.1.1.4'
S S 0.1246 0.1234 'International Tables Vol C Tables 4.2.6.8 and 6.1.1.4'
H H 0.0000 0.0000 'International Tables Vol C Tables 4.2.6.8 and 6.1.1.4'
O O 0.0106 0.0060 'International Tables Vol C Tables 4.2.6.8 and 6.1.1.4'

loop_
_geom_angle_atom_site_label_1
_geom_angle_atom_site_label_2
_geom_angle_atom_site_label_3
_geom_angle
_geom_angle_site_symmetry_1
_geom_angle_site_symmetry_3
S2 Mo S2 85.31(9) 3_667 3_677
S2 Mo S2 108.97(8) 3_667 .
S2 Mo S2 108.97(8) 3_677 .
S2 Mo S1 93.95(7) 3_667 .
S2 Mo S1 163.94(10) 3_677 .
S2 Mo S1 86.48(9) . .
S2 Mo S1 163.94(10) 3_667 1_565
S2 Mo S1 93.95(7) 3_677 1_565
S2 Mo S1 86.48(9) . 1_565
S1 Mo S1 82.34(8) . 1_565
S2 Mo S1 83.66(8) 3_667 3_567
S2 Mo S1 83.66(8) 3_677 3_567
S2 Mo S1 162.41(10) . 3_567
S1 Mo S1 80.32(8) . 3_567
S1 Mo S1 80.32(8) 1_565 3_567
S2 Mo Mo 102.11(6) 3_667 3_677
S2 Mo Mo 54.58(6) 3_677 3_677
S2 Mo Mo 54.39(5) . 3_677
S1 Mo Mo 140.65(8) . 3_677
S1 Mo Mo 90.36(6) 1_565 3_677
S1 Mo Mo 136.59(5) 3_567 3_677
S2 Mo Mo 54.58(6) 3_667 3_667
S2 Mo Mo 102.11(6) 3_677 3_667
S2 Mo Mo 54.39(5) . 3_667
S1 Mo Mo 90.36(5) . 3_667
S1 Mo Mo 140.65(8) 1_565 3_667
S1 Mo Mo 136.59(5) 3_567 3_667
Mo Mo Mo 71.25(4) 3_677 3_667
S2 Mo Cs1 136.55(11) 3_667 .
S2 Mo Cs1 136.55(11) 3_677 .
S2 Mo Cs1 54.6(6) . .
S1 Mo Cs1 49.7(3) . .
S1 Mo Cs1 49.7(3) 1_565 .
S1 Mo Cs1 107.8(6) 3_567 .
Mo Mo Cs1 97.2(5) 3_677 .
Mo Mo Cs1 97.2(4) 3_667 .
Cs1 Cs1 Cs1 63.7(17) 3_678 3_668
Cs1 Cs1 Cs1 58.2(8) 3_678 1_565
Cs1 Cs1 Cs1 121.8(8) 3_668 1_565
Cs1 Cs1 Cs1 121.8(8) 3_678 1_545
Cs1 Cs1 Cs1 58.2(8) 3_668 1_545
Cs1 Cs1 Cs1 179.999(19) 1_565 1_545
Cs1 Cs1 S1 122.3(14) 3_678 .
Cs1 Cs1 S1 92.1(7) 3_668 .
Cs1 Cs1 S1 118.13(15) 1_565 .
Cs1 Cs1 S1 61.87(15) 1_545 .
Cs1 Cs1 S1 92.1(7) 3_678 1_565
Cs1 Cs1 S1 122.3(14) 3_668 1_565
Cs1 Cs1 S1 61.87(15) 1_565 1_565
Cs1 Cs1 S1 118.13(15) 1_545 1_565
S1 Cs1 S1 56.3(3) . 1_565
Cs1 Cs1 S2 66.4(11) 3_678 .
Cs1 Cs1 S2 66.4(11) 3_668 .
Cs1 Cs1 S2 89.999(6) 1_565 .
Cs1 Cs1 S2 89.999(4) 1_545 .
S1 Cs1 S2 55.9(4) . .
S1 Cs1 S2 55.9(4) 1_565 .
Cs1 Cs1 Cs1 154.5(12) 3_678 3_568
Cs1 Cs1 Cs1 115.9(5) 3_668 3_568
Cs1 Cs1 Cs1 116.3(6) 1_565 3_568
Cs1 Cs1 Cs1 63.7(6) 1_545 3_568
S1 Cs1 Cs1 82.9(8) . 3_568
S1 Cs1 Cs1 107.0(13) 1_565 3_568
S2 Cs1 Cs1 138.5(7) . 3_568
Cs1 Cs1 Cs1 115.9(5) 3_678 3_578
Cs1 Cs1 Cs1 154.5(12) 3_668 3_578
Cs1 Cs1 Cs1 63.7(6) 1_565 3_578
Cs1 Cs1 Cs1 116.3(6) 1_545 3_578
S1 Cs1 Cs1 107.0(13) . 3_578
S1 Cs1 Cs1 82.9(8) 1_565 3_578
S2 Cs1 Cs1 138.5(7) . 3_578
Cs1 Cs1 Cs1 52.5(12) 3_568 3_578
Cs1 Cs1 S2 64.3(5) 3_678 3_678
Cs1 Cs1 S2 91.5(9) 3_668 3_678
Cs1 Cs1 S2 64.10(12) 1_565 3_678
Cs1 Cs1 S2 115.90(12) 1_545 3_678
S1 Cs1 S2 173.4(13) . 3_678
S1 Cs1 S2 125.56(15) 1_565 3_678
S2 Cs1 S2 130.7(10) . 3_678
Cs1 Cs1 S2 90.6(8) 3_568 3_678
Cs1 Cs1 S2 67.9(5) 3_578 3_678
Cs1 Cs1 S2 91.5(9) 3_678 3_668
Cs1 Cs1 S2 64.3(5) 3_668 3_668
Cs1 Cs1 S2 115.90(12) 1_565 3_668
Cs1 Cs1 S2 64.10(12) 1_545 3_668
S1 Cs1 S2 125.56(15) . 3_668
S1 Cs1 S2 173.4(13) 1_565 3_668
S2 Cs1 S2 130.7(10) . 3_668
Cs1 Cs1 S2 67.9(5) 3_568 3_668
Cs1 Cs1 S2 90.6(8) 3_578 3_668
S2 Cs1 S2 51.8(2) 3_678 3_668
Cs1 Cs1 S2 141.1(6) 3_678 1_455
Cs1 Cs1 S2 141.1(6) 3_668 1_455
Cs1 Cs1 S2 90.000(8) 1_565 1_455
Cs1 Cs1 S2 90.000(8) 1_545 1_455
S1 Cs1 S2 50.6(4) . 1_455
S1 Cs1 S2 50.6(4) 1_565 1_455
S2 Cs1 S2 94.6(4) . 1_455
Cs1 Cs1 S2 56.6(9) 3_568 1_455
Cs1 Cs1 S2 56.6(9) 3_578 1_455
S2 Cs1 S2 124.5(10) 3_678 1_455
S2 Cs1 S2 124.5(10) 3_668 1_455
Cs2 Cs2 Cs2 90.9(14) 3_568 3_578
Cs2 Cs2 Cs2 44.5(7) 3_568 1_545
Cs2 Cs2 Cs2 135.5(7) 3_578 1_545
Cs2 Cs2 Cs2 135.5(7) 3_568 1_565
Cs2 Cs2 Cs2 44.5(7) 3_578 1_565
Cs2 Cs2 Cs2 179.999(11) 1_545 1_565
Cs2 Cs2 S1 86.7(5) 3_568 .
Cs2 Cs2 S1 126.0(7) 3_578 .
Cs2 Cs2 S1 63.05(11) 1_545 .
Cs2 Cs2 S1 116.95(11) 1_565 .
Cs2 Cs2 S1 126.0(7) 3_568 1_565
Cs2 Cs2 S1 86.7(5) 3_578 1_565
Cs2 Cs2 S1 116.95(11) 1_545 1_565
Cs2 Cs2 S1 63.05(11) 1_565 1_565
S1 Cs2 S1 53.9(2) . 1_565
Cs2 Cs2 S2 73.3(6) 3_568 1_455
Cs2 Cs2 S2 73.3(6) 3_578 1_455
Cs2 Cs2 S2 90.000(4) 1_545 1_455
Cs2 Cs2 S2 90.000(2) 1_565 1_455
S1 Cs2 S2 54.42(18) . 1_455
S1 Cs2 S2 54.41(18) 1_565 1_455
Cs2 Cs2 S2 107.0(8) 3_568 3_678
Cs2 Cs2 S2 70.4(5) 3_578 3_678
Cs2 Cs2 S2 116.14(8) 1_545 3_678
Cs2 Cs2 S2 63.86(9) 1_565 3_678
S1 Cs2 S2 159.4(6) . 3_678
S1 Cs2 S2 122.4(2) 1_565 3_678
S2 Cs2 S2 143.7(4) 1_455 3_678
Cs2 Cs2 S2 70.4(5) 3_568 3_668
Cs2 Cs2 S2 107.0(8) 3_578 3_668
Cs2 Cs2 S2 63.86(9) 1_545 3_668
Cs2 Cs2 S2 116.14(8) 1_565 3_668
S1 Cs2 S2 122.4(2) . 3_668
S1 Cs2 S2 159.4(6) 1_565 3_668
S2 Cs2 S2 143.7(4) 1_455 3_668
S2 Cs2 S2 52.28(17) 3_678 3_668
Cs2 Cs2 S1 59.9(7) 3_568 3_568
Cs2 Cs2 S1 59.9(7) 3_578 3_568
Cs2 Cs2 S1 90.000(1) 1_545 3_568
Cs2 Cs2 S1 90.000(2) 1_565 3_568
S1 Cs2 S1 146.6(3) . 3_568
S1 Cs2 S1 146.6(3) 1_565 3_568
S2 Cs2 S1 110.3(5) 1_455 3_568
S2 Cs2 S1 49.4(2) 3_678 3_568
S2 Cs2 S1 49.4(2) 3_668 3_568
Cs2 Cs2 Cs2 149.6(8) 3_568 3_678
Cs2 Cs2 Cs2 110.5(5) 3_578 3_678
Cs2 Cs2 Cs2 111.06(16) 1_545 3_678
Cs2 Cs2 Cs2 68.94(17) 1_565 3_678
S1 Cs2 Cs2 97.0(6) . 3_678
S1 Cs2 Cs2 78.2(4) 1_565 3_678
S2 Cs2 Cs2 132.5(5) 1_455 3_678
S2 Cs2 Cs2 63.4(2) 3_678 3_678
S2 Cs2 Cs2 82.5(3) 3_668 3_678
S1 Cs2 Cs2 111.7(4) 3_568 3_678
Cs2 Cs2 Cs2 110.5(5) 3_568 3_668
Cs2 Cs2 Cs2 149.6(8) 3_578 3_668
Cs2 Cs2 Cs2 68.94(17) 1_545 3_668
Cs2 Cs2 Cs2 111.06(17) 1_565 3_668
S1 Cs2 Cs2 78.2(4) . 3_668
S1 Cs2 Cs2 97.0(6) 1_565 3_668
S2 Cs2 Cs2 132.5(5) 1_455 3_668
S2 Cs2 Cs2 82.5(3) 3_678 3_668
S2 Cs2 Cs2 63.4(2) 3_668 3_668
S1 Cs2 Cs2 111.7(4) 3_568 3_668
Cs2 Cs2 Cs2 42.1(3) 3_678 3_668
Mo S1 Mo 82.34(8) . 1_545
Mo S1 Mo 99.68(8) . 3_567
Mo S1 Mo 99.68(8) 1_545 3_567
Mo S1 Cs1 138.3(7) . 1_545
Mo S1 Cs1 97.2(4) 1_545 1_545
Mo S1 Cs1 121.3(7) 3_567 1_545
Mo S1 Cs1 97.2(4) . .
Mo S1 Cs1 138.3(7) 1_545 .
Mo S1 Cs1 121.3(7) 3_567 .
Cs1 S1 Cs1 56.3(3) 1_545 .
Mo S1 Cs2 105.1(2) . .
Mo S1 Cs2 149.0(2) 1_545 .
Mo S1 Cs2 108.3(3) 3_567 .
Mo S1 Cs2 149.0(2) . 1_545
Mo S1 Cs2 105.1(2) 1_545 1_545
Mo S1 Cs2 108.3(3) 3_567 1_545
Cs2 S1 Cs2 53.9(2) . 1_545
Mo S1 Cs2 137.16(7) . 3_568
Mo S1 Cs2 137.16(7) 1_545 3_568
Mo S1 Cs2 90.1(2) 3_567 3_568
Cs2 S1 Cs2 33.4(3) . 3_568
Cs2 S1 Cs2 33.4(3) 1_545 3_568
Mo S2 Mo 85.31(9) 3_667 3_677
Mo S2 Mo 71.03(8) 3_667 .
Mo S2 Mo 71.03(7) 3_677 .
Mo S2 Cs2 110.7(2) 3_667 1_655
Mo S2 Cs2 110.7(2) 3_677 1_655
Mo S2 Cs2 177.5(3) . 1_655
Mo S2 Cs1 132.5(2) 3_667 .
Mo S2 Cs1 132.5(2) 3_677 .
Mo S2 Cs1 93.1(5) . .
Mo S2 Cs2 147.0(3) 3_667 3_678
Mo S2 Cs2 103.98(18) 3_677 3_678
Mo S2 Cs2 142.0(2) . 3_678
Cs2 S2 Cs2 36.3(4) 1_655 3_678
Mo S2 Cs2 103.98(17) 3_667 3_668
Mo S2 Cs2 147.0(3) 3_677 3_668
Mo S2 Cs2 142.0(3) . 3_668
Cs2 S2 Cs2 36.3(4) 1_655 3_668
Cs2 S2 Cs2 52.28(17) 3_678 3_668
Mo S2 Cs1 156.3(4) 3_667 3_678
Mo S2 Cs1 108.9(2) 3_677 3_678
Mo S2 Cs1 130.9(6) . 3_678
Cs1 S2 Cs1 49.3(10) . 3_678
Mo S2 Cs1 108.9(2) 3_667 3_668
Mo S2 Cs1 156.3(5) 3_677 3_668
Mo S2 Cs1 130.9(6) . 3_668
Cs1 S2 Cs1 49.3(10) . 3_668
Cs1 S2 Cs1 51.8(2) 3_678 3_668
Mo S2 Cs1 103.6(3) 3_667 1_655
Mo S2 Cs1 103.6(3) 3_677 1_655
Mo S2 Cs1 172.4(4) . 1_655
Cs1 S2 Cs1 94.6(4) . 1_655
Cs1 S2 Cs1 55.5(10) 3_678 1_655
Cs1 S2 Cs1 55.5(10) 3_668 1_655

loop_
_geom_bond_atom_site_label_1
_geom_bond_atom_site_label_2
_geom_bond_distance
_geom_bond_site_symmetry_2
Mo S2 2.399(2) 3_667
Mo S2 2.399(2) 3_677
Mo S2 2.405(3) .
Mo S1 2.469(2) .
Mo S1 2.469(2) 1_565
Mo S1 2.544(3) 3_567
Mo Mo 2.7907(13) 3_677
Mo Mo 2.7907(13) 3_667
Mo Cs1 4.49(2) .
Cs1 Cs1 3.08(7) 3_678
Cs1 Cs1 3.08(7) 3_668
Cs1 Cs1 3.2511(11) 1_565
Cs1 Cs1 3.2511(11) 1_545
Cs1 S1 3.448(17) .
Cs1 S1 3.448(17) 1_565
Cs1 S2 3.66(3) .
Cs1 Cs1 3.67(8) 3_568
Cs1 Cs1 3.67(8) 3_578
Cs1 S2 3.722(17) 3_678
Cs1 S2 3.722(17) 3_668
Cs1 S2 4.13(4) 1_455
Cs2 Cs2 2.28(3) 3_568
Cs2 Cs2 2.28(3) 3_578
Cs2 Cs2 3.2511(10) 1_545
Cs2 Cs2 3.2511(10) 1_565
Cs2 S1 3.586(13) .
Cs2 S1 3.586(13) 1_565
Cs2 S2 3.628(13) 1_455
Cs2 S2 3.690(11) 3_678
Cs2 S2 3.690(11) 3_668
Cs2 S1 4.137(18) 3_568
Cs2 Cs2 4.52(3) 3_678
Cs2 Cs2 4.52(3) 3_668
S1 Mo 2.469(2) 1_545
S1 Mo 2.544(2) 3_567
S1 Cs1 3.448(17) 1_545
S1 Cs2 3.586(13) 1_545
S1 Cs2 4.137(18) 3_568
S2 Mo 2.399(2) 3_667
S2 Mo 2.399(2) 3_677
S2 Cs2 3.628(13) 1_655
S2 Cs2 3.690(11) 3_678
S2 Cs2 3.690(11) 3_668
S2 Cs1 3.722(17) 3_678
S2 Cs1 3.722(17) 3_668
S2 Cs1 4.13(4) 1_655
